data_7016478
loop_
_publ_author_name
'Das, Dipanwita'
'Mondal, Tapan Kumar'
'Chowdhury, Abhishek Dutta'
'Weisser, Fritz'
'Schweinfurth, David'
'Sarkar, Biprajit'
'Mobin, Shaikh M.'
'Urbanos, Francisco A.'
'Jim\'enez-Aparicio, Reyes'
'Lahiri, Goutam Kumar'

_publ_section_title
;
 Valence and spin situations in isomeric [(bpy)Ru(Q&#x2032;)2]n
 (Q&#x2032; = 3,5-di-tert-butyl-N-aryl-1,2-benzoquinonemonoimine). An
 experimental and DFT analysis
;
_journal_issue 33
_journal_name_full 'Dalton Transactions'
_journal_page_first 8377
_journal_paper_doi 10.1039/c1dt10609k
_journal_volume 40
_journal_year 2011
_chemical_formula_sum 'C54 H66 N4 O6 Ru'
_chemical_formula_weight 968.18
_chemical_name_systematic
;
?
;
_space_group_IT_number 2
_symmetry_cell_setting triclinic
_symmetry_space_group_name_Hall '-P 1'
_symmetry_space_group_name_H-M 'P -1'
_atom_sites_solution_hydrogens geom
_atom_sites_solution_primary direct
_atom_sites_solution_secondary difmap
_audit_creation_method SHELXL-97
_cell_angle_alpha 78.698(2)
_cell_angle_beta 82.659(2)
_cell_angle_gamma 71.615(3)
_cell_formula_units_Z 2
_cell_length_a 10.1872(3)
_cell_length_b 15.1077(5)
_cell_length_c 17.2960(4)
_cell_measurement_reflns_used 13180
_cell_measurement_temperature 150(2)
_cell_measurement_theta_max 32.8051
_cell_measurement_theta_min 3.3013
_cell_volume 2470.86(13)
_computing_cell_refinement 'CrysAlis RED, Oxford Diffraction Ltd.,'
_computing_data_collection 'CrysAlis CCD, Oxford Diffraction Ltd.,'
_computing_data_reduction 'CrysAlis RED, Oxford Diffraction Ltd.,'
_computing_molecular_graphics Ortep3
_computing_publication_material Shelx97
_computing_structure_refinement 'SHELXL-97 (Sheldrick, 1997)'
_computing_structure_solution 'SHELXS-97 (Sheldrick, 1997)'
_diffrn_ambient_temperature 120(2)
_diffrn_detector_area_resol_mean 15.9948
_diffrn_measured_fraction_theta_full 0.997
_diffrn_measured_fraction_theta_max 0.997
_diffrn_measurement_device_type 'OXFORD DIFFRACTION XCALIBUR-S'
_diffrn_measurement_method \w/q-scan
_diffrn_radiation_monochromator graphite
_diffrn_radiation_source 'Enhance (Mo) X-ray Source'
_diffrn_radiation_type MoK\a
_diffrn_radiation_wavelength 0.71073
_diffrn_reflns_av_R_equivalents 0.0455
_diffrn_reflns_av_sigmaI/netI 0.0570
_diffrn_reflns_limit_h_max 12
_diffrn_reflns_limit_h_min -11
_diffrn_reflns_limit_k_max 17
_diffrn_reflns_limit_k_min -17
_diffrn_reflns_limit_l_max 20
_diffrn_reflns_limit_l_min -20
_diffrn_reflns_number 19025
_diffrn_reflns_theta_full 25.00
_diffrn_reflns_theta_max 25.00
_diffrn_reflns_theta_min 3.30
_exptl_absorpt_coefficient_mu 0.370
_exptl_absorpt_correction_T_max 0.9363
_exptl_absorpt_correction_T_min 0.9066
_exptl_absorpt_correction_type multi-scan
_exptl_absorpt_process_details
;
CrysAlis RED, Oxford Diffraction Ltd.,
Version 1.171.31.7 (release 18-10-2006 CrysAlis171 .NET)
(compiled Oct 18 2006,16:28:17)
Empirical absorption correction using spherical harmonics,
implemented in SCALE3 ABSPACK scaling algorithm.
;
_exptl_crystal_colour violet
_exptl_crystal_density_diffrn 1.301
_exptl_crystal_density_method 'not measured'
_exptl_crystal_description block
_exptl_crystal_F_000 1020
_exptl_crystal_size_max 0.27
_exptl_crystal_size_mid 0.22
_exptl_crystal_size_min 0.18
_refine_diff_density_max 1.939
_refine_diff_density_min -0.846
_refine_diff_density_rms 0.100
_refine_ls_extinction_method none
_refine_ls_goodness_of_fit_ref 1.004
_refine_ls_hydrogen_treatment riding
_refine_ls_matrix_type full
_refine_ls_number_parameters 602
_refine_ls_number_reflns 8681
_refine_ls_number_restraints 0
_refine_ls_restrained_S_all 1.004
_refine_ls_R_factor_all 0.0586
_refine_ls_R_factor_gt 0.0468
_refine_ls_shift/su_max 0.001
_refine_ls_shift/su_mean 0.000
_refine_ls_structure_factor_coef Fsqd
_refine_ls_weighting_details 'calc w=1/[\s^2^(Fo^2^)+(0.0759P)^2^+0.0000P] where P=(Fo^2^+2Fc^2^)/3'
_refine_ls_weighting_scheme calc
_refine_ls_wR_factor_gt 0.1118
_refine_ls_wR_factor_ref 0.1155
_reflns_number_gt 7219
_reflns_number_total 8681
_reflns_threshold_expression >2sigma(I)
_cod_data_source_file c1dt10609k.txt
_cod_data_source_block 3
_cod_depositor_comments
;
The following automatic conversions were performed:

'_symmetry_cell_setting' value 'Triclinic' changed to 'triclinic'
according to /home/saulius/struct/CIF-dictionaries/cif_core.dic
dictionary named 'cif_core.dic' version 2.4.1 from 2010-06-29.

Automatic conversion script
Id: cif_fix_values 1715 2011-07-08 13:25:40Z adriana 
;
_cod_original_cell_volume 2470.86(12)
_cod_database_code 7016478

loop_
_symmetry_equiv_pos_as_xyz
'x, y, z'
'-x, -y, -z'

loop_
_atom_site_label
_atom_site_type_symbol
_atom_site_fract_x
_atom_site_fract_y
_atom_site_fract_z
_atom_site_U_iso_or_equiv
_atom_site_adp_type
_atom_site_occupancy
_atom_site_symmetry_multiplicity
_atom_site_calc_flag
_atom_site_refinement_flags
Ru1 Ru 0.62972(2) 0.248312(18) 0.264727(15) 0.01198(9) Uani 1 1 d .
O1 O 0.5483(2) 0.28994(15) 0.15910(12) 0.0158(5) Uani 1 1 d .
O2 O 0.7107(2) 0.12103(15) 0.22950(12) 0.0135(4) Uani 1 1 d .
O3 O 0.6931(3) 0.4511(2) 0.49992(17) 0.0468(8) Uani 1 1 d .
O4 O 0.6410(3) 0.67252(19) 0.26089(16) 0.0363(7) Uani 1 1 d .
O5 O 0.2920(3) 0.05967(17) 0.55137(14) 0.0270(6) Uani 1 1 d .
O6 O 0.1340(3) 0.39229(17) 0.47076(14) 0.0282(6) Uani 1 1 d .
N1 N 0.5357(2) 0.38417(18) 0.27118(15) 0.0143(5) Uani 1 1 d .
N2 N 0.8111(3) 0.28360(19) 0.22699(16) 0.0170(6) Uani 1 1 d .
N3 N 0.7414(3) 0.20049(19) 0.36493(16) 0.0170(6) Uani 1 1 d .
N4 N 0.4743(2) 0.19357(18) 0.30423(15) 0.0141(5) Uani 1 1 d .
C1 C 0.4468(3) 0.3699(2) 0.15632(18) 0.0142(6) Uani 1 1 d .
C2 C 0.3557(3) 0.4068(2) 0.09361(18) 0.0152(7) Uani 1 1 d .
C3 C 0.2531(3) 0.4913(2) 0.09936(19) 0.0178(7) Uani 1 1 d .
H3 H 0.1903 0.5158 0.0588 0.021 Uiso 1 1 calc R
C4 C 0.2349(3) 0.5434(2) 0.16084(19) 0.0170(7) Uani 1 1 d .
C5 C 0.3291(3) 0.5102(2) 0.21808(19) 0.0161(7) Uani 1 1 d .
H5 H 0.3224 0.5455 0.2590 0.019 Uiso 1 1 calc R
C6 C 0.4352(3) 0.4241(2) 0.21616(18) 0.0154(7) Uani 1 1 d .
C7 C 0.1122(3) 0.6339(2) 0.1634(2) 0.0227(7) Uani 1 1 d .
C8 C 0.1156(4) 0.6831(3) 0.2324(2) 0.0326(9) Uani 1 1 d .
H8A H 0.2014 0.7009 0.2267 0.049 Uiso 1 1 calc R
H8B H 0.1120 0.6400 0.2824 0.049 Uiso 1 1 calc R
H8C H 0.0356 0.7400 0.2322 0.049 Uiso 1 1 calc R
C9 C 0.1140(4) 0.7038(3) 0.0867(2) 0.0393(10) Uani 1 1 d .
H9A H 0.1987 0.7228 0.0808 0.059 Uiso 1 1 calc R
H9B H 0.0328 0.7597 0.0881 0.059 Uiso 1 1 calc R
H9C H 0.1115 0.6736 0.0418 0.059 Uiso 1 1 calc R
C10 C -0.0230(4) 0.6071(3) 0.1741(3) 0.0373(10) Uani 1 1 d .
H10A H -0.1023 0.6644 0.1733 0.056 Uiso 1 1 calc R
H10B H -0.0266 0.5652 0.2248 0.056 Uiso 1 1 calc R
H10C H -0.0265 0.5744 0.1310 0.056 Uiso 1 1 calc R
C11 C 0.3756(3) 0.3529(2) 0.02427(19) 0.0188(7) Uani 1 1 d .
C12 C 0.5207(3) 0.3443(3) -0.0175(2) 0.0270(8) Uani 1 1 d .
H12A H 0.5284 0.4076 -0.0393 0.041 Uiso 1 1 calc R
H12B H 0.5349 0.3078 -0.0605 0.041 Uiso 1 1 calc R
H12C H 0.5912 0.3122 0.0205 0.041 Uiso 1 1 calc R
C13 C 0.2706(4) 0.4050(3) -0.0377(2) 0.0284(8) Uani 1 1 d .
H13A H 0.1765 0.4109 -0.0136 0.043 Uiso 1 1 calc R
H13B H 0.2879 0.3694 -0.0815 0.043 Uiso 1 1 calc R
H13C H 0.2802 0.4682 -0.0577 0.043 Uiso 1 1 calc R
C14 C 0.3591(4) 0.2538(3) 0.0531(2) 0.0258(8) Uani 1 1 d .
H14A H 0.4231 0.2197 0.0942 0.039 Uiso 1 1 calc R
H14B H 0.3800 0.2189 0.0086 0.039 Uiso 1 1 calc R
H14C H 0.2636 0.2597 0.0747 0.039 Uiso 1 1 calc R
C15 C 0.5795(3) 0.4442(2) 0.30833(19) 0.0164(7) Uani 1 1 d .
C16 C 0.6119(3) 0.4147(2) 0.3877(2) 0.0224(7) Uani 1 1 d .
H16 H 0.6017 0.3565 0.4163 0.027 Uiso 1 1 calc R
C17 C 0.6590(4) 0.4725(3) 0.4230(2) 0.0298(9) Uani 1 1 d .
C18 C 0.6728(4) 0.5585(3) 0.3828(2) 0.0322(9) Uani 1 1 d .
H18 H 0.7060 0.5968 0.4083 0.039 Uiso 1 1 calc R
C19 C 0.6377(4) 0.5876(3) 0.3058(2) 0.0253(8) Uani 1 1 d .
C20 C 0.5929(3) 0.5304(2) 0.2673(2) 0.0214(7) Uani 1 1 d .
H20 H 0.5717 0.5501 0.2135 0.026 Uiso 1 1 calc R
C21 C 0.8367(3) 0.3279(2) 0.1539(2) 0.0235(8) Uani 1 1 d .
H21 H 0.7738 0.3379 0.1148 0.028 Uiso 1 1 calc R
C22 C 0.9515(4) 0.3593(3) 0.1341(2) 0.0345(9) Uani 1 1 d .
H22 H 0.9673 0.3905 0.0821 0.041 Uiso 1 1 calc R
C23 C 1.0441(4) 0.3449(3) 0.1910(3) 0.0364(10) Uani 1 1 d .
H23 H 1.1227 0.3674 0.1788 0.044 Uiso 1 1 calc R
C24 C 1.0201(4) 0.2976(3) 0.2651(2) 0.0305(9) Uani 1 1 d .
H24 H 1.0831 0.2861 0.3045 0.037 Uiso 1 1 calc R
C25 C 0.9034(3) 0.2669(2) 0.2819(2) 0.0200(7) Uani 1 1 d .
C26 C 0.8685(3) 0.2140(2) 0.3575(2) 0.0203(7) Uani 1 1 d .
C27 C 0.9592(4) 0.1765(3) 0.4172(2) 0.0304(9) Uani 1 1 d .
H27 H 1.0475 0.1868 0.4109 0.037 Uiso 1 1 calc R
C28 C 0.9205(4) 0.1243(3) 0.4854(2) 0.0368(10) Uani 1 1 d .
H28 H 0.9814 0.0983 0.5269 0.044 Uiso 1 1 calc R
C29 C 0.7922(4) 0.1100(3) 0.4931(2) 0.0321(9) Uani 1 1 d .
H29 H 0.7640 0.0732 0.5395 0.039 Uiso 1 1 calc R
C30 C 0.7055(4) 0.1496(2) 0.4327(2) 0.0226(7) Uani 1 1 d .
H30 H 0.6163 0.1406 0.4390 0.027 Uiso 1 1 calc R
C31 C 0.4787(3) 0.1237(2) 0.26221(18) 0.0142(6) Uani 1 1 d .
C32 C 0.3697(3) 0.0863(2) 0.25994(19) 0.0185(7) Uani 1 1 d .
H32 H 0.2856 0.1073 0.2911 0.022 Uiso 1 1 calc R
C33 C 0.3830(3) 0.0197(2) 0.2134(2) 0.0209(7) Uani 1 1 d .
C34 C 0.5088(3) -0.0099(2) 0.16724(19) 0.0202(7) Uani 1 1 d .
H34 H 0.5173 -0.0551 0.1343 0.024 Uiso 1 1 calc R
C35 C 0.6208(3) 0.0238(2) 0.16766(18) 0.0160(7) Uani 1 1 d .
C36 C 0.6069(3) 0.0903(2) 0.21732(18) 0.0131(6) Uani 1 1 d .
C37 C 0.7541(3) -0.0077(2) 0.11524(19) 0.0184(7) Uani 1 1 d .
C38 C 0.8755(3) -0.0600(3) 0.1675(2) 0.0239(8) Uani 1 1 d .
H38A H 0.8843 -0.0184 0.2022 0.036 Uiso 1 1 calc R
H38B H 0.9615 -0.0783 0.1340 0.036 Uiso 1 1 calc R
H38C H 0.8582 -0.1168 0.1997 0.036 Uiso 1 1 calc R
C39 C 0.7842(4) 0.0788(3) 0.0617(2) 0.0268(8) Uani 1 1 d .
H39A H 0.7061 0.1126 0.0290 0.040 Uiso 1 1 calc R
H39B H 0.8687 0.0579 0.0276 0.040 Uiso 1 1 calc R
H39C H 0.7970 0.1211 0.0945 0.040 Uiso 1 1 calc R
C40 C 0.7450(4) -0.0754(3) 0.0620(2) 0.0272(8) Uani 1 1 d .
H40A H 0.7319 -0.1331 0.0948 0.041 Uiso 1 1 calc R
H40B H 0.8308 -0.0917 0.0280 0.041 Uiso 1 1 calc R
H40C H 0.6663 -0.0447 0.0290 0.041 Uiso 1 1 calc R
C41 C 0.2590(4) -0.0150(3) 0.2068(2) 0.0294(9) Uani 1 1 d .
C42 C 0.1461(4) 0.0703(3) 0.1633(3) 0.0411(10) Uani 1 1 d .
H42A H 0.1867 0.0949 0.1124 0.062 Uiso 1 1 calc R
H42B H 0.1126 0.1204 0.1959 0.062 Uiso 1 1 calc R
H42C H 0.0686 0.0491 0.1545 0.062 Uiso 1 1 calc R
C43 C 0.2945(4) -0.0941(3) 0.1592(3) 0.0403(10) Uani 1 1 d .
H43A H 0.3662 -0.1485 0.1844 0.060 Uiso 1 1 calc R
H43B H 0.3290 -0.0727 0.1056 0.060 Uiso 1 1 calc R
H43C H 0.2114 -0.1127 0.1568 0.060 Uiso 1 1 calc R
C44 C 0.1967(5) -0.0456(4) 0.2879(2) 0.0485(12) Uani 1 1 d .
H44A H 0.1149 -0.0642 0.2825 0.073 Uiso 1 1 calc R
H44B H 0.1696 0.0070 0.3178 0.073 Uiso 1 1 calc R
H44C H 0.2654 -0.0995 0.3160 0.073 Uiso 1 1 calc R
C45 C 0.3824(3) 0.2051(2) 0.37295(18) 0.0144(7) Uani 1 1 d .
C46 C 0.3755(3) 0.1265(2) 0.42942(19) 0.0180(7) Uani 1 1 d .
H46 H 0.4271 0.0644 0.4207 0.022 Uiso 1 1 calc R
C47 C 0.2907(3) 0.1410(2) 0.49934(19) 0.0185(7) Uani 1 1 d .
C48 C 0.2134(3) 0.2303(2) 0.51216(19) 0.0191(7) Uani 1 1 d .
H48 H 0.1574 0.2393 0.5600 0.023 Uiso 1 1 calc R
C49 C 0.2186(3) 0.3075(2) 0.45396(19) 0.0183(7) Uani 1 1 d .
C50 C 0.3052(3) 0.2954(2) 0.38570(19) 0.0180(7) Uani 1 1 d .
H50 H 0.3117 0.3488 0.3477 0.022 Uiso 1 1 calc R
C51 C 0.6866(5) 0.3628(3) 0.5439(2) 0.0488(12) Uani 1 1 d .
H51A H 0.5923 0.3585 0.5450 0.073 Uiso 1 1 calc R
H51B H 0.7110 0.3572 0.5980 0.073 Uiso 1 1 calc R
H51C H 0.7520 0.3115 0.5190 0.073 Uiso 1 1 calc R
C52 C 0.6736(5) 0.7372(3) 0.2989(3) 0.0499(12) Uani 1 1 d .
H52A H 0.6072 0.7509 0.3445 0.075 Uiso 1 1 calc R
H52B H 0.6686 0.7959 0.2617 0.075 Uiso 1 1 calc R
H52C H 0.7676 0.7094 0.3169 0.075 Uiso 1 1 calc R
C53 C 0.2267(4) 0.0690(3) 0.6287(2) 0.0285(8) Uani 1 1 d .
H53A H 0.2695 0.1047 0.6539 0.043 Uiso 1 1 calc R
H53B H 0.2379 0.0061 0.6604 0.043 Uiso 1 1 calc R
H53C H 0.1277 0.1027 0.6248 0.043 Uiso 1 1 calc R
C54 C 0.1219(4) 0.4725(3) 0.4095(2) 0.0311(9) Uani 1 1 d .
H54A H 0.2131 0.4822 0.3950 0.047 Uiso 1 1 calc R
H54B H 0.0575 0.5287 0.4283 0.047 Uiso 1 1 calc R
H54C H 0.0867 0.4615 0.3632 0.047 Uiso 1 1 calc R

loop_
_atom_site_aniso_label
_atom_site_aniso_U_11
_atom_site_aniso_U_22
_atom_site_aniso_U_33
_atom_site_aniso_U_23
_atom_site_aniso_U_13
_atom_site_aniso_U_12
Ru1 0.00951(14) 0.01174(15) 0.01369(15) 0.00142(9) -0.00527(9) -0.00214(10)
O1 0.0145(11) 0.0150(12) 0.0167(12) 0.0010(9) -0.0068(8) -0.0026(10)
O2 0.0108(10) 0.0129(11) 0.0157(12) 0.0000(9) -0.0050(8) -0.0018(9)
O3 0.075(2) 0.0392(18) 0.0302(16) -0.0056(13) -0.0290(15) -0.0134(16)
O4 0.0493(17) 0.0266(15) 0.0426(17) -0.0053(12) -0.0050(13) -0.0243(14)
O5 0.0359(14) 0.0217(14) 0.0191(13) 0.0021(10) 0.0031(10) -0.0079(11)
O6 0.0359(14) 0.0192(14) 0.0214(14) -0.0024(10) 0.0059(10) -0.0005(11)
N1 0.0129(13) 0.0108(14) 0.0169(14) 0.0013(11) -0.0054(10) -0.0009(11)
N2 0.0106(13) 0.0142(14) 0.0256(16) -0.0019(12) -0.0044(10) -0.0023(11)
N3 0.0161(14) 0.0132(14) 0.0209(15) -0.0014(11) -0.0073(11) -0.0020(12)
N4 0.0122(13) 0.0154(14) 0.0149(14) -0.0016(11) -0.0029(10) -0.0041(11)
C1 0.0111(15) 0.0129(17) 0.0172(17) 0.0031(12) -0.0016(11) -0.0045(13)
C2 0.0139(15) 0.0132(17) 0.0181(17) 0.0029(13) -0.0020(12) -0.0067(13)
C3 0.0116(15) 0.0169(18) 0.0217(18) 0.0057(13) -0.0076(12) -0.0028(14)
C4 0.0137(15) 0.0127(17) 0.0223(18) 0.0024(13) -0.0035(12) -0.0031(13)
C5 0.0158(16) 0.0127(17) 0.0180(17) 0.0001(13) -0.0015(12) -0.0031(13)
C6 0.0134(15) 0.0169(17) 0.0149(17) 0.0040(13) -0.0028(12) -0.0066(13)
C7 0.0157(17) 0.0187(19) 0.028(2) -0.0003(15) -0.0057(13) 0.0025(14)
C8 0.030(2) 0.021(2) 0.038(2) -0.0057(17) -0.0114(16) 0.0087(17)
C9 0.040(2) 0.025(2) 0.034(2) 0.0038(18) -0.0031(17) 0.0106(18)
C10 0.0146(18) 0.039(2) 0.054(3) -0.012(2) -0.0056(16) 0.0015(17)
C11 0.0198(17) 0.0200(18) 0.0152(17) -0.0006(13) -0.0051(12) -0.0038(14)
C12 0.0233(18) 0.034(2) 0.0200(19) -0.0031(16) -0.0011(14) -0.0051(17)
C13 0.0290(19) 0.034(2) 0.0212(19) -0.0017(16) -0.0115(14) -0.0051(17)
C14 0.0296(19) 0.025(2) 0.025(2) -0.0045(15) -0.0094(14) -0.0077(16)
C15 0.0128(15) 0.0148(17) 0.0218(18) -0.0035(13) -0.0028(12) -0.0035(13)
C16 0.0222(18) 0.0186(19) 0.0240(19) -0.0028(14) -0.0080(14) -0.0006(15)
C17 0.032(2) 0.029(2) 0.025(2) -0.0073(16) -0.0138(15) 0.0007(17)
C18 0.035(2) 0.030(2) 0.039(2) -0.0139(18) -0.0090(17) -0.0136(18)
C19 0.0243(19) 0.0202(19) 0.033(2) -0.0060(15) -0.0018(15) -0.0086(16)
C20 0.0193(17) 0.0229(19) 0.0228(19) -0.0037(14) -0.0046(13) -0.0062(15)
C21 0.0184(17) 0.0187(19) 0.029(2) 0.0043(15) -0.0038(14) -0.0040(15)
C22 0.028(2) 0.033(2) 0.039(2) 0.0046(18) 0.0044(16) -0.0133(18)
C23 0.022(2) 0.036(2) 0.054(3) -0.006(2) 0.0016(17) -0.0153(18)
C24 0.0181(18) 0.032(2) 0.046(2) -0.0085(18) -0.0088(15) -0.0100(17)
C25 0.0138(16) 0.0203(19) 0.0265(19) -0.0059(14) -0.0043(13) -0.0036(14)
C26 0.0173(17) 0.0165(18) 0.0268(19) -0.0059(14) -0.0058(13) -0.0017(14)
C27 0.0227(19) 0.034(2) 0.036(2) -0.0059(18) -0.0168(15) -0.0053(17)
C28 0.040(2) 0.030(2) 0.038(2) 0.0001(18) -0.0290(18) -0.0007(19)
C29 0.044(2) 0.030(2) 0.022(2) 0.0067(16) -0.0174(16) -0.0116(19)
C30 0.0266(18) 0.0198(19) 0.0220(19) 0.0025(14) -0.0098(14) -0.0081(15)
C31 0.0155(16) 0.0130(16) 0.0126(16) 0.0035(12) -0.0052(11) -0.0039(13)
C32 0.0148(16) 0.0216(19) 0.0194(18) -0.0035(14) -0.0002(12) -0.0063(14)
C33 0.0209(17) 0.0232(19) 0.0215(18) -0.0030(14) -0.0048(13) -0.0097(15)
C34 0.0244(18) 0.0169(18) 0.0197(18) -0.0029(14) -0.0057(13) -0.0051(15)
C35 0.0160(16) 0.0155(17) 0.0142(17) 0.0031(13) -0.0063(12) -0.0028(14)
C36 0.0133(15) 0.0113(16) 0.0133(16) 0.0051(12) -0.0065(11) -0.0038(13)
C37 0.0169(16) 0.0184(18) 0.0177(17) -0.0034(14) -0.0027(12) -0.0014(14)
C38 0.0163(17) 0.0213(19) 0.030(2) -0.0052(15) -0.0039(14) 0.0009(15)
C39 0.0289(19) 0.027(2) 0.0219(19) -0.0039(15) 0.0035(14) -0.0063(16)
C40 0.0260(19) 0.029(2) 0.027(2) -0.0120(16) -0.0010(14) -0.0042(16)
C41 0.0248(19) 0.036(2) 0.035(2) -0.0093(17) -0.0025(15) -0.0176(18)
C42 0.032(2) 0.049(3) 0.047(3) -0.007(2) -0.0120(18) -0.016(2)
C43 0.038(2) 0.050(3) 0.047(3) -0.013(2) -0.0074(18) -0.029(2)
C44 0.056(3) 0.074(4) 0.036(3) -0.005(2) -0.002(2) -0.051(3)
C45 0.0123(15) 0.0174(17) 0.0148(16) -0.0036(13) -0.0052(11) -0.0044(13)
C46 0.0169(16) 0.0137(17) 0.0217(18) -0.0025(14) -0.0035(13) -0.0015(14)
C47 0.0192(17) 0.0204(18) 0.0174(17) 0.0023(13) -0.0057(12) -0.0097(15)
C48 0.0194(17) 0.0240(19) 0.0144(17) -0.0032(14) -0.0007(12) -0.0074(15)
C49 0.0179(16) 0.0161(18) 0.0201(18) -0.0021(13) -0.0060(12) -0.0027(14)
C50 0.0174(16) 0.0207(18) 0.0163(17) -0.0010(13) -0.0016(12) -0.0074(14)
C51 0.074(3) 0.042(3) 0.027(2) -0.003(2) -0.023(2) -0.007(2)
C52 0.073(3) 0.041(3) 0.051(3) -0.016(2) 0.002(2) -0.037(3)
C53 0.039(2) 0.029(2) 0.0166(18) 0.0033(15) -0.0017(15) -0.0130(18)
C54 0.043(2) 0.0164(19) 0.024(2) -0.0021(15) -0.0008(16) 0.0037(17)

loop_
_atom_type_symbol
_atom_type_description
_atom_type_scat_dispersion_real
_atom_type_scat_dispersion_imag
_atom_type_scat_source
C C 0.0033 0.0016 'International Tables Vol C Tables 4.2.6.8 and 6.1.1.4'
H H 0.0000 0.0000 'International Tables Vol C Tables 4.2.6.8 and 6.1.1.4'
N N 0.0061 0.0033 'International Tables Vol C Tables 4.2.6.8 and 6.1.1.4'
O O 0.0106 0.0060 'International Tables Vol C Tables 4.2.6.8 and 6.1.1.4'
Ru Ru -1.2594 0.8363 'International Tables Vol C Tables 4.2.6.8 and 6.1.1.4'

loop_
_geom_angle_atom_site_label_1
_geom_angle_atom_site_label_2
_geom_angle_atom_site_label_3
_geom_angle
N1 Ru1 N4 100.57(10)
N1 Ru1 O1 80.71(9)
N4 Ru1 O1 88.22(9)
N1 Ru1 O2 165.33(9)
N4 Ru1 O2 80.73(9)
O1 Ru1 O2 84.74(8)
N1 Ru1 N2 88.03(10)
N4 Ru1 N2 171.05(10)
O1 Ru1 N2 95.67(10)
O2 Ru1 N2 91.58(9)
N1 Ru1 N3 103.12(10)
N4 Ru1 N3 98.10(10)
O1 Ru1 N3 171.79(9)
O2 Ru1 N3 91.08(9)
N2 Ru1 N3 77.35(10)
C1 O1 Ru1 112.06(18)
C36 O2 Ru1 108.68(18)
C17 O3 C51 117.8(3)
C19 O4 C52 117.1(3)
C47 O5 C53 117.6(3)
C49 O6 C54 117.1(3)
C6 N1 C15 119.2(3)
C6 N1 Ru1 111.1(2)
C15 N1 Ru1 127.9(2)
C21 N2 C25 118.8(3)
C21 N2 Ru1 124.1(2)
C25 N2 Ru1 116.9(2)
C30 N3 C26 117.7(3)
C30 N3 Ru1 125.9(2)
C26 N3 Ru1 116.0(2)
C31 N4 C45 119.1(2)
C31 N4 Ru1 110.12(19)
C45 N4 Ru1 129.89(19)
O1 C1 C6 117.2(3)
O1 C1 C2 123.4(3)
C6 C1 C2 119.2(3)
C3 C2 C1 116.7(3)
C3 C2 C11 123.5(3)
C1 C2 C11 119.8(3)
C2 C3 C4 124.8(3)
C2 C3 H3 117.6
C4 C3 H3 117.6
C5 C4 C3 117.8(3)
C5 C4 C7 121.9(3)
C3 C4 C7 120.2(3)
C4 C5 C6 120.2(3)
C4 C5 H5 119.9
C6 C5 H5 119.9
N1 C6 C5 124.8(3)
N1 C6 C1 114.2(3)
C5 C6 C1 121.0(3)
C9 C7 C8 108.2(3)
C9 C7 C10 109.5(3)
C8 C7 C10 108.2(3)
C9 C7 C4 110.4(3)
C8 C7 C4 112.0(3)
C10 C7 C4 108.5(3)
C7 C8 H8A 109.5
C7 C8 H8B 109.5
H8A C8 H8B 109.5
C7 C8 H8C 109.5
H8A C8 H8C 109.5
H8B C8 H8C 109.5
C7 C9 H9A 109.5
C7 C9 H9B 109.5
H9A C9 H9B 109.5
C7 C9 H9C 109.5
H9A C9 H9C 109.5
H9B C9 H9C 109.5
C7 C10 H10A 109.5
C7 C10 H10B 109.5
H10A C10 H10B 109.5
C7 C10 H10C 109.5
H10A C10 H10C 109.5
H10B C10 H10C 109.5
C13 C11 C2 111.8(3)
C13 C11 C14 107.9(3)
C2 C11 C14 111.0(3)
C13 C11 C12 106.9(3)
C2 C11 C12 109.4(3)
C14 C11 C12 109.7(3)
C11 C12 H12A 109.5
C11 C12 H12B 109.5
H12A C12 H12B 109.5
C11 C12 H12C 109.5
H12A C12 H12C 109.5
H12B C12 H12C 109.5
C11 C13 H13A 109.5
C11 C13 H13B 109.5
H13A C13 H13B 109.5
C11 C13 H13C 109.5
H13A C13 H13C 109.5
H13B C13 H13C 109.5
C11 C14 H14A 109.5
C11 C14 H14B 109.5
H14A C14 H14B 109.5
C11 C14 H14C 109.5
H14A C14 H14C 109.5
H14B C14 H14C 109.5
C20 C15 C16 120.3(3)
C20 C15 N1 121.1(3)
C16 C15 N1 118.6(3)
C17 C16 C15 118.3(3)
C17 C16 H16 120.8
C15 C16 H16 120.8
O3 C17 C16 123.4(4)
O3 C17 C18 114.6(3)
C16 C17 C18 122.0(3)
C19 C18 C17 119.1(3)
C19 C18 H18 120.5
C17 C18 H18 120.5
O4 C19 C18 124.8(3)
O4 C19 C20 114.5(3)
C18 C19 C20 120.7(3)
C15 C20 C19 119.6(3)
C15 C20 H20 120.2
C19 C20 H20 120.2
N2 C21 C22 122.0(3)
N2 C21 H21 119.0
C22 C21 H21 119.0
C21 C22 C23 119.3(4)
C21 C22 H22 120.4
C23 C22 H22 120.4
C24 C23 C22 119.0(3)
C24 C23 H23 120.5
C22 C23 H23 120.5
C23 C24 C25 119.6(3)
C23 C24 H24 120.2
C25 C24 H24 120.2
N2 C25 C24 121.4(3)
N2 C25 C26 114.0(3)
C24 C25 C26 124.7(3)
N3 C26 C27 121.6(3)
N3 C26 C25 115.2(3)
C27 C26 C25 123.2(3)
C28 C27 C26 119.5(3)
C28 C27 H27 120.2
C26 C27 H27 120.2
C27 C28 C29 119.2(3)
C27 C28 H28 120.4
C29 C28 H28 120.4
C30 C29 C28 119.1(4)
C30 C29 H29 120.4
C28 C29 H29 120.4
N3 C30 C29 122.9(3)
N3 C30 H30 118.6
C29 C30 H30 118.6
N4 C31 C32 125.6(3)
N4 C31 C36 114.6(3)
C32 C31 C36 119.8(3)
C33 C32 C31 120.9(3)
C33 C32 H32 119.5
C31 C32 H32 119.5
C32 C33 C34 118.4(3)
C32 C33 C41 120.2(3)
C34 C33 C41 121.2(3)
C35 C34 C33 123.3(3)
C35 C34 H34 118.4
C33 C34 H34 118.4
C34 C35 C36 117.6(3)
C34 C35 C37 122.0(3)
C36 C35 C37 120.4(3)
O2 C36 C35 123.7(3)
O2 C36 C31 116.3(3)
C35 C36 C31 119.9(3)
C35 C37 C40 112.2(3)
C35 C37 C38 109.4(3)
C40 C37 C38 107.5(3)
C35 C37 C39 110.0(3)
C40 C37 C39 107.9(3)
C38 C37 C39 109.6(3)
C37 C38 H38A 109.5
C37 C38 H38B 109.5
H38A C38 H38B 109.5
C37 C38 H38C 109.5
H38A C38 H38C 109.5
H38B C38 H38C 109.5
C37 C39 H39A 109.5
C37 C39 H39B 109.5
H39A C39 H39B 109.5
C37 C39 H39C 109.5
H39A C39 H39C 109.5
H39B C39 H39C 109.5
C37 C40 H40A 109.5
C37 C40 H40B 109.5
H40A C40 H40B 109.5
C37 C40 H40C 109.5
H40A C40 H40C 109.5
H40B C40 H40C 109.5
C43 C41 C44 109.6(3)
C43 C41 C33 113.4(3)
C44 C41 C33 110.7(3)
C43 C41 C42 107.3(3)
C44 C41 C42 108.1(3)
C33 C41 C42 107.6(3)
C41 C42 H42A 109.5
C41 C42 H42B 109.5
H42A C42 H42B 109.5
C41 C42 H42C 109.5
H42A C42 H42C 109.5
H42B C42 H42C 109.5
C41 C43 H43A 109.5
C41 C43 H43B 109.5
H43A C43 H43B 109.5
C41 C43 H43C 109.5
H43A C43 H43C 109.5
H43B C43 H43C 109.5
C41 C44 H44A 109.5
C41 C44 H44B 109.5
H44A C44 H44B 109.5
C41 C44 H44C 109.5
H44A C44 H44C 109.5
H44B C44 H44C 109.5
C50 C45 C46 120.2(3)
C50 C45 N4 119.5(3)
C46 C45 N4 120.2(3)
C45 C46 C47 118.7(3)
C45 C46 H46 120.7
C47 C46 H46 120.7
O5 C47 C48 124.3(3)
O5 C47 C46 114.3(3)
C48 C47 C46 121.4(3)
C47 C48 C49 119.0(3)
C47 C48 H48 120.5
C49 C48 H48 120.5
O6 C49 C50 124.7(3)
O6 C49 C48 114.5(3)
C50 C49 C48 120.7(3)
C49 C50 C45 119.9(3)
C49 C50 H50 120.1
C45 C50 H50 120.1
O3 C51 H51A 109.5
O3 C51 H51B 109.5
H51A C51 H51B 109.5
O3 C51 H51C 109.5
H51A C51 H51C 109.5
H51B C51 H51C 109.5
O4 C52 H52A 109.5
O4 C52 H52B 109.5
H52A C52 H52B 109.5
O4 C52 H52C 109.5
H52A C52 H52C 109.5
H52B C52 H52C 109.5
O5 C53 H53A 109.5
O5 C53 H53B 109.5
H53A C53 H53B 109.5
O5 C53 H53C 109.5
H53A C53 H53C 109.5
H53B C53 H53C 109.5
O6 C54 H54A 109.5
O6 C54 H54B 109.5
H54A C54 H54B 109.5
O6 C54 H54C 109.5
H54A C54 H54C 109.5
H54B C54 H54C 109.5

loop_
_geom_bond_atom_site_label_1
_geom_bond_atom_site_label_2
_geom_bond_distance
Ru1 N1 1.991(3)
Ru1 N4 1.996(2)
Ru1 O1 2.007(2)
Ru1 O2 2.020(2)
Ru1 N2 2.073(2)
Ru1 N3 2.077(3)
O1 C1 1.317(4)
O2 C36 1.335(3)
O3 C17 1.369(4)
O3 C51 1.418(5)
O4 C19 1.371(4)
O4 C52 1.418(4)
O5 C47 1.371(4)
O5 C53 1.428(4)
O6 C49 1.361(4)
O6 C54 1.429(4)
N1 C6 1.397(4)
N1 C15 1.411(4)
N2 C21 1.345(4)
N2 C25 1.355(4)
N3 C30 1.346(4)
N3 C26 1.360(4)
N4 C31 1.381(4)
N4 C45 1.419(4)
C1 C6 1.412(4)
C1 C2 1.429(4)
C2 C3 1.384(5)
C2 C11 1.536(4)
C3 C4 1.404(5)
C3 H3 0.9500
C4 C5 1.377(4)
C4 C7 1.538(5)
C5 C6 1.408(4)
C5 H5 0.9500
C7 C9 1.527(5)
C7 C8 1.534(5)
C7 C10 1.534(5)
C8 H8A 0.9800
C8 H8B 0.9800
C8 H8C 0.9800
C9 H9A 0.9800
C9 H9B 0.9800
C9 H9C 0.9800
C10 H10A 0.9800
C10 H10B 0.9800
C10 H10C 0.9800
C11 C13 1.531(4)
C11 C14 1.537(5)
C11 C12 1.538(4)
C12 H12A 0.9800
C12 H12B 0.9800
C12 H12C 0.9800
C13 H13A 0.9800
C13 H13B 0.9800
C13 H13C 0.9800
C14 H14A 0.9800
C14 H14B 0.9800
C14 H14C 0.9800
C15 C20 1.394(5)
C15 C16 1.405(5)
C16 C17 1.384(5)
C16 H16 0.9500
C17 C18 1.389(5)
C18 C19 1.375(5)
C18 H18 0.9500
C19 C20 1.397(5)
C20 H20 0.9500
C21 C22 1.376(5)
C21 H21 0.9500
C22 C23 1.389(6)
C22 H22 0.9500
C23 C24 1.372(6)
C23 H23 0.9500
C24 C25 1.386(5)
C24 H24 0.9500
C25 C26 1.458(5)
C26 C27 1.387(5)
C27 C28 1.372(6)
C27 H27 0.9500
C28 C29 1.376(6)
C28 H28 0.9500
C29 C30 1.374(5)
C29 H29 0.9500
C30 H30 0.9500
C31 C32 1.404(4)
C31 C36 1.429(4)
C32 C33 1.371(5)
C32 H32 0.9500
C33 C34 1.414(5)
C33 C41 1.537(4)
C34 C35 1.389(4)
C34 H34 0.9500
C35 C36 1.409(4)
C35 C37 1.530(4)
C37 C40 1.536(4)
C37 C38 1.536(4)
C37 C39 1.537(5)
C38 H38A 0.9800
C38 H38B 0.9800
C38 H38C 0.9800
C39 H39A 0.9800
C39 H39B 0.9800
C39 H39C 0.9800
C40 H40A 0.9800
C40 H40B 0.9800
C40 H40C 0.9800
C41 C43 1.508(5)
C41 C44 1.513(5)
C41 C42 1.567(6)
C42 H42A 0.9800
C42 H42B 0.9800
C42 H42C 0.9800
C43 H43A 0.9800
C43 H43B 0.9800
C43 H43C 0.9800
C44 H44A 0.9800
C44 H44B 0.9800
C44 H44C 0.9800
C45 C50 1.388(5)
C45 C46 1.396(4)
C46 C47 1.405(4)
C46 H46 0.9500
C47 C48 1.376(5)
C48 C49 1.393(5)
C48 H48 0.9500
C49 C50 1.387(4)
C50 H50 0.9500
C51 H51A 0.9800
C51 H51B 0.9800
C51 H51C 0.9800
C52 H52A 0.9800
C52 H52B 0.9800
C52 H52C 0.9800
C53 H53A 0.9800
C53 H53B 0.9800
C53 H53C 0.9800
C54 H54A 0.9800
C54 H54B 0.9800
C54 H54C 0.9800

loop_
_geom_torsion_atom_site_label_1
_geom_torsion_atom_site_label_2
_geom_torsion_atom_site_label_3
_geom_torsion_atom_site_label_4
_geom_torsion
N1 Ru1 O1 C1 -18.80(19)
N4 Ru1 O1 C1 82.22(19)
O2 Ru1 O1 C1 163.07(19)
N2 Ru1 O1 C1 -105.86(19)
N3 Ru1 O1 C1 -137.3(6)
N1 Ru1 O2 C36 -68.6(4)
N4 Ru1 O2 C36 27.71(18)
O1 Ru1 O2 C36 -61.33(18)
N2 Ru1 O2 C36 -156.88(19)
N3 Ru1 O2 C36 125.74(19)
N4 Ru1 N1 C6 -68.0(2)
O1 Ru1 N1 C6 18.45(19)
O2 Ru1 N1 C6 25.8(5)
N2 Ru1 N1 C6 114.5(2)
N3 Ru1 N1 C6 -168.96(19)
N4 Ru1 N1 C15 127.9(3)
O1 Ru1 N1 C15 -145.7(3)
O2 Ru1 N1 C15 -138.3(3)
N2 Ru1 N1 C15 -49.6(3)
N3 Ru1 N1 C15 26.9(3)
N1 Ru1 N2 C21 -75.3(3)
N4 Ru1 N2 C21 120.6(6)
O1 Ru1 N2 C21 5.2(3)
O2 Ru1 N2 C21 90.0(3)
N3 Ru1 N2 C21 -179.2(3)
N1 Ru1 N2 C25 99.5(2)
N4 Ru1 N2 C25 -64.6(7)
O1 Ru1 N2 C25 179.9(2)
O2 Ru1 N2 C25 -95.2(2)
N3 Ru1 N2 C25 -4.4(2)
N1 Ru1 N3 C30 102.0(3)
N4 Ru1 N3 C30 -0.9(3)
O1 Ru1 N3 C30 -140.9(6)
O2 Ru1 N3 C30 -81.7(3)
N2 Ru1 N3 C30 -173.1(3)
N1 Ru1 N3 C26 -85.2(2)
N4 Ru1 N3 C26 171.9(2)
O1 Ru1 N3 C26 31.9(8)
O2 Ru1 N3 C26 91.1(2)
N2 Ru1 N3 C26 -0.3(2)
N1 Ru1 N4 C31 141.8(2)
O1 Ru1 N4 C31 61.6(2)
O2 Ru1 N4 C31 -23.37(19)
N2 Ru1 N4 C31 -54.4(7)
N3 Ru1 N4 C31 -113.1(2)
N1 Ru1 N4 C45 -49.5(3)
O1 Ru1 N4 C45 -129.7(3)
O2 Ru1 N4 C45 145.3(3)
N2 Ru1 N4 C45 114.3(7)
N3 Ru1 N4 C45 55.5(3)
Ru1 O1 C1 C6 15.6(3)
Ru1 O1 C1 C2 -168.9(2)
O1 C1 C2 C3 179.4(3)
C6 C1 C2 C3 -5.1(4)
O1 C1 C2 C11 -1.0(4)
C6 C1 C2 C11 174.5(3)
C1 C2 C3 C4 1.6(4)
C11 C2 C3 C4 -178.1(3)
C2 C3 C4 C5 2.6(5)
C2 C3 C4 C7 -176.8(3)
C3 C4 C5 C6 -3.2(4)
C7 C4 C5 C6 176.2(3)
C15 N1 C6 C5 -30.5(4)
Ru1 N1 C6 C5 163.9(2)
C15 N1 C6 C1 150.0(3)
Ru1 N1 C6 C1 -15.7(3)
C4 C5 C6 N1 180.0(3)
C4 C5 C6 C1 -0.4(4)
O1 C1 C6 N1 0.1(4)
C2 C1 C6 N1 -175.7(3)
O1 C1 C6 C5 -179.5(3)
C2 C1 C6 C5 4.7(4)
C5 C4 C7 C9 124.5(4)
C3 C4 C7 C9 -56.1(4)
C5 C4 C7 C8 3.8(4)
C3 C4 C7 C8 -176.8(3)
C5 C4 C7 C10 -115.5(3)
C3 C4 C7 C10 63.8(4)
C3 C2 C11 C13 1.1(4)
C1 C2 C11 C13 -178.5(3)
C3 C2 C11 C14 -119.4(3)
C1 C2 C11 C14 61.0(4)
C3 C2 C11 C12 119.4(3)
C1 C2 C11 C12 -60.2(4)
C6 N1 C15 C20 -36.8(4)
Ru1 N1 C15 C20 126.2(3)
C6 N1 C15 C16 144.3(3)
Ru1 N1 C15 C16 -52.7(4)
C20 C15 C16 C17 -1.0(5)
N1 C15 C16 C17 178.0(3)
C51 O3 C17 C16 3.5(6)
C51 O3 C17 C18 -177.7(4)
C15 C16 C17 O3 179.7(3)
C15 C16 C17 C18 1.0(5)
O3 C17 C18 C19 -178.4(3)
C16 C17 C18 C19 0.4(6)
C52 O4 C19 C18 -4.6(5)
C52 O4 C19 C20 174.5(3)
C17 C18 C19 O4 177.1(3)
C17 C18 C19 C20 -2.0(5)
C16 C15 C20 C19 -0.5(5)
N1 C15 C20 C19 -179.4(3)
O4 C19 C20 C15 -177.1(3)
C18 C19 C20 C15 2.0(5)
C25 N2 C21 C22 -2.1(5)
Ru1 N2 C21 C22 172.6(3)
N2 C21 C22 C23 0.1(6)
C21 C22 C23 C24 1.5(6)
C22 C23 C24 C25 -1.1(6)
C21 N2 C25 C24 2.5(5)
Ru1 N2 C25 C24 -172.6(3)
C21 N2 C25 C26 -176.9(3)
Ru1 N2 C25 C26 8.1(4)
C23 C24 C25 N2 -0.9(6)
C23 C24 C25 C26 178.4(3)
C30 N3 C26 C27 0.4(5)
Ru1 N3 C26 C27 -173.0(3)
C30 N3 C26 C25 178.0(3)
Ru1 N3 C26 C25 4.6(4)
N2 C25 C26 N3 -8.2(4)
C24 C25 C26 N3 172.5(3)
N2 C25 C26 C27 169.3(3)
C24 C25 C26 C27 -10.0(6)
N3 C26 C27 C28 0.1(6)
C25 C26 C27 C28 -177.3(3)
C26 C27 C28 C29 0.2(6)
C27 C28 C29 C30 -1.0(6)
C26 N3 C30 C29 -1.2(5)
Ru1 N3 C30 C29 171.5(3)
C28 C29 C30 N3 1.5(6)
C45 N4 C31 C32 26.4(4)
Ru1 N4 C31 C32 -163.5(3)
C45 N4 C31 C36 -154.6(3)
Ru1 N4 C31 C36 15.5(3)
N4 C31 C32 C33 177.1(3)
C36 C31 C32 C33 -1.8(5)
C31 C32 C33 C34 -0.4(5)
C31 C32 C33 C41 -175.4(3)
C32 C33 C34 C35 1.2(5)
C41 C33 C34 C35 176.0(3)
C33 C34 C35 C36 0.4(5)
C33 C34 C35 C37 -178.3(3)
Ru1 O2 C36 C35 156.8(2)
Ru1 O2 C36 C31 -27.4(3)
C34 C35 C36 O2 172.9(3)
C37 C35 C36 O2 -8.4(4)
C34 C35 C36 C31 -2.7(4)
C37 C35 C36 C31 176.0(3)
N4 C31 C36 O2 8.4(4)
C32 C31 C36 O2 -172.5(3)
N4 C31 C36 C35 -175.6(3)
C32 C31 C36 C35 3.5(4)
C34 C35 C37 C40 2.3(4)
C36 C35 C37 C40 -176.4(3)
C34 C35 C37 C38 -117.0(3)
C36 C35 C37 C38 64.4(4)
C34 C35 C37 C39 122.5(3)
C36 C35 C37 C39 -56.2(4)
C32 C33 C41 C43 -174.9(3)
C34 C33 C41 C43 10.4(5)
C32 C33 C41 C44 -51.2(5)
C34 C33 C41 C44 134.0(4)
C32 C33 C41 C42 66.6(4)
C34 C33 C41 C42 -108.1(4)
C31 N4 C45 C50 -136.8(3)
Ru1 N4 C45 C50 55.4(4)
C31 N4 C45 C46 46.8(4)
Ru1 N4 C45 C46 -121.0(3)
C50 C45 C46 C47 -0.9(4)
N4 C45 C46 C47 175.6(3)
C53 O5 C47 C48 -10.4(4)
C53 O5 C47 C46 170.2(3)
C45 C46 C47 O5 -179.3(3)
C45 C46 C47 C48 1.2(4)
O5 C47 C48 C49 -178.7(3)
C46 C47 C48 C49 0.8(5)
C54 O6 C49 C50 7.8(5)
C54 O6 C49 C48 -172.6(3)
C47 C48 C49 O6 177.3(3)
C47 C48 C49 C50 -3.1(5)
O6 C49 C50 C45 -177.0(3)
C48 C49 C50 C45 3.4(5)
C46 C45 C50 C49 -1.4(4)
N4 C45 C50 C49 -177.9(3)
